data_2240906
loop_
_publ_author_name
'Voronova, Anna S.'
'Petrusenko, Svitlana R.'
'Goreshnik, Evgeny'

_publ_section_title
;
 Crystal structure of
 <i>catena-</i>poly[calcium-di-\m~3~-benzoato-\k^6^<i>O</i>,<i>O</i>':<i>O</i>-\m~2~-(dimethyl
 sulfoxide)-\k^2^<i>O</i>:<i>O</i>]
;
_journal_coeditor_code ZS2334
_journal_issue 8
_journal_name_full 'Acta Crystallographica Section E'
_journal_page_first 906
_journal_page_last 909
_journal_paper_doi 10.1107/S2056989015012487
_journal_volume 71
_journal_year 2015
_chemical_formula_iupac '[Ca (C7 H5 O2)2 (C2 H6 O S)]'
_chemical_formula_moiety 'C16 H16 Ca O5 S'
_chemical_formula_sum 'C16 H16 Ca O5 S'
_chemical_formula_weight 360.43
_chemical_name_systematic
'<i>catena</i>-Poly[calcium-di-\m~3~-benzoato-\k^6^<i>O</i>,<i>O</i>':<i>O</i>-\m~2~-(dimethyl sulfoxide)-\k^2^<i>O</i>:<i>O</i>]'
_space_group_IT_number 36
_space_group_name_Hall 'C 2c -2'
_space_group_name_H-M_alt 'C m c 21'
_symmetry_cell_setting orthorhombic
_symmetry_space_group_name_Hall 'C 2c -2'
_symmetry_space_group_name_H-M 'C m c 21'
_atom_sites_solution_hydrogens geom
_atom_sites_solution_primary direct
_atom_sites_solution_secondary difmap
_audit_creation_method 'WinGX routine CIF_UPDATE'
_cell_angle_alpha 90
_cell_angle_beta 90
_cell_angle_gamma 90
_cell_formula_units_Z 4
_cell_length_a 25.531(2)
_cell_length_b 9.5351(8)
_cell_length_c 6.9330(4)
_cell_measurement_reflns_used 1872
_cell_measurement_temperature 200
_cell_measurement_theta_max 28.6944
_cell_measurement_theta_min 2.2799
_cell_volume 1687.8(2)
_computing_cell_refinement
;
CrystalClear (Rigaku, 1999)
;
_computing_data_collection
;
CrystalClear (Rigaku, 1999)
;
_computing_data_reduction
;
CrystalClear (Rigaku, 1999)
;
_computing_molecular_graphics
;
DIAMOND (Brandenburg & Putz, 2006)
;
_computing_publication_material
;
WinGX (Farrugia, 2012)
;
_computing_structure_refinement
;
SHELXL97 (Sheldrick, 2008)
;
_computing_structure_solution
;
SIR92 (Altomare <i>et al.</i>, 1993).
;
_diffrn_ambient_temperature 200
_diffrn_detector_area_resol_mean 14.7059
_diffrn_measured_fraction_theta_full 0.996
_diffrn_measured_fraction_theta_max 0.919
_diffrn_measurement_device
;
Rigaku Mercury CCD (2x2 bin mode)
;
_diffrn_measurement_method dtprofit.ref
_diffrn_radiation_monochromator graphite
_diffrn_radiation_type MoK\a
_diffrn_radiation_wavelength 0.71069
_diffrn_reflns_av_R_equivalents 0.0254
_diffrn_reflns_limit_h_max 26
_diffrn_reflns_limit_h_min -34
_diffrn_reflns_limit_k_max 6
_diffrn_reflns_limit_k_min -12
_diffrn_reflns_limit_l_max 9
_diffrn_reflns_limit_l_min -9
_diffrn_reflns_number 3704
_diffrn_reflns_reduction_process 'Lp corrections applied'
_diffrn_reflns_theta_full 25
_diffrn_reflns_theta_max 29.03
_diffrn_reflns_theta_min 2.28
_exptl_absorpt_coefficient_mu 0.516
_exptl_absorpt_correction_T_max 0.951
_exptl_absorpt_correction_T_min 0.798
_exptl_absorpt_correction_type multi-scan
_exptl_absorpt_process_details
;
(Blessing, 1995)
;
_exptl_crystal_colour Colorless
_exptl_crystal_density_diffrn 1.418
_exptl_crystal_density_method 'not measured'
_exptl_crystal_description block
_exptl_crystal_F_000 752
_exptl_crystal_size_max 0.22
_exptl_crystal_size_mid 0.15
_exptl_crystal_size_min 0.11
_refine_diff_density_max 0.586
_refine_diff_density_min -0.394
_refine_ls_abs_structure_details
;
Flack <i>x</i>
determined using 557 quotients
[(<i>I</i>^+^)-(<i>I</i>^-^)]/[(<i>I</i>^+^)+(<i>I</i>^-^)]
(Parsons <i>et al.</i>, 2013)
;
_refine_ls_abs_structure_Flack 0.07(3)
_refine_ls_extinction_method none
_refine_ls_goodness_of_fit_ref 1.131
_refine_ls_hydrogen_treatment constr
_refine_ls_matrix_type full
_refine_ls_number_parameters 109
_refine_ls_number_reflns 1897
_refine_ls_number_restraints 1
_refine_ls_restrained_S_all 1.131
_refine_ls_R_factor_all 0.0525
_refine_ls_R_factor_gt 0.0444
_refine_ls_shift/su_max 0.000
_refine_ls_shift/su_mean 0.000
_refine_ls_structure_factor_coef Fsqd
_refine_ls_weighting_details 'calc w=1/[\s^2^(Fo^2^)+(0.0400P)^2^+0.7932P] where P=(Fo^2^+2Fc^2^)/3'
_refine_ls_weighting_scheme calc
_refine_ls_wR_factor_gt 0.0939
_refine_ls_wR_factor_ref 0.1030
_reflns_number_gt 1676
_reflns_number_total 1897
_reflns_threshold_expression I>2\s(I)
_cod_data_source_file zs2334sup1.cf
_cod_data_source_block I
_cod_original_cell_volume 1687.7(2)
_cod_database_code 2240906

loop_
_space_group_symop_operation_xyz
'x, y, z'
'-x, y, z'
'-x, -y, z+1/2'
'x, -y, z+1/2'
'x+1/2, y+1/2, z'
'-x+1/2, y+1/2, z'
'-x+1/2, -y+1/2, z+1/2'
'x+1/2, -y+1/2, z+1/2'

loop_
_atom_site_type_symbol
_atom_site_label
_atom_site_fract_x
_atom_site_fract_y
_atom_site_fract_z
_atom_site_U_iso_or_equiv
_atom_site_adp_type
_atom_site_calc_flag
_atom_site_refinement_flags
_atom_site_occupancy
_atom_site_symmetry_multiplicity
Ca Ca1 0.5000 0.05825(7) 0.36175(11) 0.0325(2) Uani d S 1 2
O O1 0.44205(8) 0.06089(19) 0.0668(3) 0.0388(5) Uani d . 1 1
O O2 0.43213(9) 0.2334(2) 0.2748(4) 0.0509(6) Uani d . 1 1
O O3 0.5000 0.1724(3) 0.6855(5) 0.0414(7) Uani d S 1 2
C C1 0.41769(12) 0.1682(3) 0.1275(5) 0.0375(7) Uani d . 1 1
C C2 0.37045(12) 0.2146(3) 0.0171(5) 0.0388(7) Uani d . 1 1
C C3 0.35274(13) 0.1367(4) -0.1381(7) 0.0589(10) Uani d . 1 1
H H3 0.3695 0.0533 -0.1704 0.071 Uiso calc R 1 1
C C4 0.31036(16) 0.1818(5) -0.2452(8) 0.0756(13) Uani d . 1 1
H H4 0.2988 0.1289 -0.3495 0.091 Uiso calc R 1 1
C C5 0.28529(14) 0.3044(4) -0.1984(7) 0.0624(11) Uani d . 1 1
H H5 0.2567 0.3340 -0.2707 0.075 Uiso calc R 1 1
C C6 0.30222(15) 0.3831(4) -0.0461(7) 0.0584(11) Uani d . 1 1
H H6 0.2855 0.4669 -0.0160 0.070 Uiso calc R 1 1
C C7 0.34453(12) 0.3375(3) 0.0639(6) 0.0464(8) Uani d . 1 1
H H7 0.3555 0.3900 0.1695 0.056 Uiso calc R 1 1
C C8 0.44725(16) 0.4090(3) 0.6588(6) 0.0560(10) Uani d . 1 1
H H8A 0.4146 0.3721 0.7051 0.084 Uiso calc R 1 1
H H8B 0.4493 0.3964 0.5217 0.084 Uiso calc R 1 1
H H8C 0.4494 0.5071 0.6889 0.084 Uiso calc R 1 1
S S1 0.5000 0.31863(10) 0.77164(16) 0.0444(3) Uani d S 1 2

loop_
_atom_site_aniso_label
_atom_site_aniso_U_11
_atom_site_aniso_U_22
_atom_site_aniso_U_33
_atom_site_aniso_U_12
_atom_site_aniso_U_13
_atom_site_aniso_U_23
Ca1 0.0504(4) 0.0257(3) 0.0214(4) 0.000 0.000 0.0005(3)
O1 0.0472(11) 0.0343(11) 0.0349(13) 0.0085(8) 0.0000(10) -0.0033(9)
O2 0.0720(14) 0.0427(12) 0.0381(13) 0.0142(11) -0.0139(13) -0.0064(11)
O3 0.069(2) 0.0218(12) 0.0333(17) 0.000 0.000 -0.0020(12)
C1 0.0515(17) 0.0302(14) 0.0307(17) 0.0017(13) 0.0019(13) 0.0022(12)
C2 0.0421(15) 0.0389(16) 0.0353(17) 0.0002(13) 0.0011(13) 0.0042(14)
C3 0.0556(18) 0.060(2) 0.061(2) 0.0180(16) -0.014(2) -0.022(2)
C4 0.067(2) 0.086(3) 0.074(3) 0.020(2) -0.031(2) -0.022(3)
C5 0.0483(19) 0.069(2) 0.070(3) 0.0101(19) -0.0107(18) 0.010(2)
C6 0.0478(19) 0.045(2) 0.082(3) 0.0097(16) 0.0054(19) 0.003(2)
C7 0.0483(17) 0.0390(17) 0.052(2) 0.0063(14) 0.0025(16) -0.0028(16)
C8 0.083(3) 0.0357(15) 0.049(2) 0.0096(17) 0.005(2) -0.0010(17)
S1 0.0829(8) 0.0257(5) 0.0244(6) 0.000 0.000 -0.0015(4)

loop_
_atom_type_symbol
_atom_type_description
_atom_type_scat_dispersion_real
_atom_type_scat_dispersion_imag
_atom_type_scat_source
Ca Ca 0.2262 0.3064 'International Tables Vol C Tables 4.2.6.8 and 6.1.1.4'
O O 0.0106 0.006 'International Tables Vol C Tables 4.2.6.8 and 6.1.1.4'
C C 0.0033 0.0016 'International Tables Vol C Tables 4.2.6.8 and 6.1.1.4'
H H 0 0 'International Tables Vol C Tables 4.2.6.8 and 6.1.1.4'
S S 0.1246 0.1234 'International Tables Vol C Tables 4.2.6.8 and 6.1.1.4'

loop_
_geom_angle_atom_site_label_1
_geom_angle_atom_site_label_2
_geom_angle_atom_site_label_3
_geom_angle_site_symmetry_1
_geom_angle_site_symmetry_3
_geom_angle
O1 Ca1 O1 3_655 4 78.22(11)
O1 Ca1 O2 3_655 2_655 91.88(8)
O1 Ca1 O2 4 2_655 156.06(8)
O1 Ca1 O2 3_655 . 156.06(8)
O1 Ca1 O2 4 . 91.88(8)
O2 Ca1 O2 2_655 . 88.60(12)
O1 Ca1 O3 3_655 . 70.48(7)
O1 Ca1 O3 4 . 70.48(7)
O2 Ca1 O3 2_655 . 85.70(8)
O2 Ca1 O3 . . 85.70(8)
O1 Ca1 O3 3_655 3_654 82.59(8)
O1 Ca1 O3 4 3_654 82.59(8)
O2 Ca1 O3 2_655 3_654 118.06(7)
O2 Ca1 O3 . 3_654 118.06(7)
O3 Ca1 O3 . 3_654 144.93(11)
O1 Ca1 O1 3_655 2_655 97.25(7)
O1 Ca1 O1 4 2_655 149.97(5)
O2 Ca1 O1 2_655 2_655 52.19(7)
O2 Ca1 O1 . 2_655 101.88(8)
O3 Ca1 O1 . 2_655 136.43(6)
O3 Ca1 O1 3_654 2_655 67.37(7)
O1 Ca1 O1 3_655 . 149.97(5)
O1 Ca1 O1 4 . 97.25(7)
O2 Ca1 O1 2_655 . 101.88(8)
O2 Ca1 O1 . . 52.19(7)
O3 Ca1 O1 . . 136.43(6)
O3 Ca1 O1 3_654 . 67.37(7)
O1 Ca1 O1 2_655 . 71.78(10)
O1 Ca1 C1 3_655 2_655 93.35(8)
O1 Ca1 C1 4 2_655 170.72(8)
O2 Ca1 C1 2_655 2_655 25.91(8)
O2 Ca1 C1 . 2_655 97.39(9)
O3 Ca1 C1 . 2_655 110.58(8)
O3 Ca1 C1 3_654 2_655 92.57(8)
O1 Ca1 C1 2_655 2_655 26.38(7)
O1 Ca1 C1 . 2_655 88.11(8)
O1 Ca1 C1 3_655 . 170.72(8)
O1 Ca1 C1 4 . 93.35(8)
O2 Ca1 C1 2_655 . 97.39(9)
O2 Ca1 C1 . . 25.91(8)
O3 Ca1 C1 . . 110.58(8)
O3 Ca1 C1 3_654 . 92.57(8)
O1 Ca1 C1 2_655 . 88.11(8)
O1 Ca1 C1 . . 26.38(7)
C1 Ca1 C1 2_655 . 94.77(13)
O1 Ca1 Ca1 3_655 3_655 43.52(5)
O1 Ca1 Ca1 4 3_655 43.52(5)
O2 Ca1 Ca1 2_655 3_655 115.90(7)
O2 Ca1 Ca1 . 3_655 115.90(7)
O3 Ca1 Ca1 . 3_655 43.63(7)
O3 Ca1 Ca1 3_654 3_655 101.29(8)
O1 Ca1 Ca1 2_655 3_655 140.76(5)
O1 Ca1 Ca1 . 3_655 140.76(5)
C1 Ca1 Ca1 2_655 3_655 130.82(7)
C1 Ca1 Ca1 . 3_655 130.82(7)
O1 Ca1 Ca1 3_655 3_654 115.44(6)
O1 Ca1 Ca1 4 3_654 115.44(6)
O2 Ca1 Ca1 2_655 3_654 88.51(6)
O2 Ca1 Ca1 . 3_654 88.51(6)
O3 Ca1 Ca1 . 3_654 171.90(7)
O3 Ca1 Ca1 3_654 3_654 43.17(8)
O1 Ca1 Ca1 2_655 3_654 39.79(5)
O1 Ca1 Ca1 . 3_654 39.79(5)
C1 Ca1 Ca1 2_655 3_654 64.56(7)
C1 Ca1 Ca1 . 3_654 64.56(7)
Ca1 Ca1 Ca1 3_655 3_654 144.47(4)
C1 O1 Ca1 . 3_654 154.2(2)
C1 O1 Ca1 . . 91.54(19)
Ca1 O1 Ca1 3_654 . 96.69(7)
C1 O2 Ca1 . . 94.01(18)
S1 O3 Ca1 . . 139.05(18)
S1 O3 Ca1 . 3_655 127.75(19)
Ca1 O3 Ca1 . 3_655 93.19(9)
O2 C1 O1 . . 121.8(3)
O2 C1 C2 . . 120.6(3)
O1 C1 C2 . . 117.6(3)
O2 C1 Ca1 . . 60.08(16)
O1 C1 Ca1 . . 62.08(16)
C2 C1 Ca1 . . 173.4(2)
C3 C2 C7 . . 118.8(3)
C3 C2 C1 . . 120.2(3)
C7 C2 C1 . . 121.1(3)
C4 C3 C2 . . 120.4(3)
C4 C3 H3 . . 119.8
C2 C3 H3 . . 119.8
C5 C4 C3 . . 120.3(4)
C5 C4 H4 . . 119.9
C3 C4 H4 . . 119.9
C6 C5 C4 . . 120.2(4)
C6 C5 H5 . . 119.9
C4 C5 H5 . . 119.9
C5 C6 C7 . . 119.9(3)
C5 C6 H6 . . 120.1
C7 C6 H6 . . 120.1
C2 C7 C6 . . 120.4(3)
C2 C7 H7 . . 119.8
C6 C7 H7 . . 119.8
S1 C8 H8A . . 109.5
S1 C8 H8B . . 109.5
H8A C8 H8B . . 109.5
S1 C8 H8C . . 109.5
H8A C8 H8C . . 109.5
H8B C8 H8C . . 109.5
O3 S1 C8 . 2_655 105.78(14)
O3 S1 C8 . . 105.78(14)
C8 S1 C8 2_655 . 98.4(3)

loop_
_geom_bond_atom_site_label_1
_geom_bond_atom_site_label_2
_geom_bond_site_symmetry_2
_geom_bond_distance
_geom_bond_publ_flag
Ca1 O1 3_655 2.345(2) y
Ca1 O1 4 2.345(2) y
Ca1 O2 2_655 2.481(2) y
Ca1 O2 . 2.481(2) y
Ca1 O3 . 2.494(3) y
Ca1 O3 3_654 2.516(3) y
Ca1 O1 2_655 2.524(2) y
Ca1 O1 . 2.524(2) y
Ca1 C1 2_655 2.855(3) ?
Ca1 C1 . 2.855(3) ?
Ca1 Ca1 3_655 3.6401(5) ?
Ca1 Ca1 3_654 3.6401(5) ?
O1 C1 . 1.269(3) ?
O1 Ca1 3_654 2.345(2) ?
O2 C1 . 1.251(4) ?
O3 S1 . 1.517(3) ?
O3 Ca1 3_655 2.516(3) ?
C1 C2 . 1.496(4) ?
C2 C3 . 1.383(5) ?
C2 C7 . 1.384(4) ?
C3 C4 . 1.381(5) ?
C3 H3 . 0.9300 ?
C4 C5 . 1.371(5) ?
C4 H4 . 0.9300 ?
C5 C6 . 1.365(6) ?
C5 H5 . 0.9300 ?
C6 C7 . 1.392(5) ?
C6 H6 . 0.9300 ?
C7 H7 . 0.9300 ?
C8 S1 . 1.780(4) ?
C8 H8A . 0.9600 ?
C8 H8B . 0.9600 ?
C8 H8C . 0.9600 ?
S1 C8 2_655 1.780(4) ?

loop_
_geom_hbond_atom_site_label_D
_geom_hbond_atom_site_label_H
_geom_hbond_atom_site_label_A
_geom_hbond_distance_DH
_geom_hbond_distance_HA
_geom_hbond_distance_DA
_geom_hbond_angle_DHA
C8 H8A Cg 0.96 2.842 3.790(4) 169.

_cod_database_fobs_code 2240906
